data_7708479
loop_
_publ_author_name
'Siewert, Jan-Erik'
'Schumann, Andr\'e'
'Hering-Junghans, Christian'

_publ_section_title
;
 Phosphine-catalysed reductive coupling of Dihalophosphanes
;
_journal_name_full 'Dalton Transactions'
_journal_paper_doi 10.1039/D1DT03095G
_journal_year 2021
_chemical_formula_moiety 'C30 H46 Br2 P2'
_chemical_formula_sum 'C30 H46 Br2 P2'
_chemical_formula_weight 628.43
_space_group_crystal_system triclinic
_space_group_IT_number 2
_space_group_name_Hall '-P 1'
_space_group_name_H-M_alt 'P -1'
_atom_sites_solution_hydrogens geom
_audit_creation_method SHELXL-2014/7
_audit_update_record
;
2021-07-23 deposited with the CCDC.	2021-09-28 downloaded from the CCDC.
;
_cell_angle_alpha 90.634(4)
_cell_angle_beta 102.776(3)
_cell_angle_gamma 96.594(3)
_cell_formula_units_Z 2
_cell_length_a 9.7477(16)
_cell_length_b 12.232(2)
_cell_length_c 13.591(2)
_cell_measurement_reflns_used 9773
_cell_measurement_temperature 150(2)
_cell_measurement_theta_max 30.59
_cell_measurement_theta_min 2.32
_cell_volume 1568.8(4)
_computing_cell_refinement 'SAINT (Bruker, 2013)'
_computing_data_collection 'APEX2 (Bruker, 2014)'
_computing_data_reduction SAINT
_computing_molecular_graphics 'ORTEP-3v2.01 (Farrugia, 1997)'
_computing_publication_material 'SHELXL-2014/7 (Sheldrick, 2014)'
_computing_structure_refinement 'SHELXL-2014/7 (Sheldrick, 2014)'
_computing_structure_solution 'SHELXT-2014 (Sheldrick, 2014)'
_diffrn_ambient_temperature 150(2)
_diffrn_measured_fraction_theta_full 1.000
_diffrn_measured_fraction_theta_max 0.999
_diffrn_measurement_device_type 'Bruker APEX-II CCD'
_diffrn_measurement_method '\f and \w scans'
_diffrn_radiation_type MoK\a
_diffrn_radiation_wavelength 0.71073
_diffrn_reflns_av_R_equivalents 0.0276
_diffrn_reflns_av_unetI/netI 0.0168
_diffrn_reflns_Laue_measured_fraction_full 1.000
_diffrn_reflns_Laue_measured_fraction_max 0.999
_diffrn_reflns_limit_h_max 13
_diffrn_reflns_limit_h_min -13
_diffrn_reflns_limit_k_max 17
_diffrn_reflns_limit_k_min -17
_diffrn_reflns_limit_l_max 19
_diffrn_reflns_limit_l_min -19
_diffrn_reflns_number 76651
_diffrn_reflns_point_group_measured_fraction_full 1.000
_diffrn_reflns_point_group_measured_fraction_max 0.999
_diffrn_reflns_theta_full 25.242
_diffrn_reflns_theta_max 30.630
_diffrn_reflns_theta_min 1.537
_diffrn_source 'fine-focus sealed tube'
_exptl_absorpt_coefficient_mu 2.702
_exptl_absorpt_correction_T_max 0.67
_exptl_absorpt_correction_T_min 0.59
_exptl_absorpt_correction_type multi-scan
_exptl_absorpt_process_details 'SADABS (Bruker, 2014)'
_exptl_crystal_colour yellow
_exptl_crystal_density_diffrn 1.330
_exptl_crystal_description prism
_exptl_crystal_F_000 652
_exptl_crystal_size_max 0.322
_exptl_crystal_size_mid 0.242
_exptl_crystal_size_min 0.162
_refine_diff_density_max 1.215
_refine_diff_density_min -0.382
_refine_diff_density_rms 0.058
_refine_ls_extinction_method none
_refine_ls_goodness_of_fit_ref 1.026
_refine_ls_hydrogen_treatment constr
_refine_ls_matrix_type full
_refine_ls_number_parameters 443
_refine_ls_number_reflns 9672
_refine_ls_number_restraints 0
_refine_ls_restrained_S_all 1.026
_refine_ls_R_factor_all 0.0342
_refine_ls_R_factor_gt 0.0261
_refine_ls_shift/su_max 0.001
_refine_ls_shift/su_mean 0.000
_refine_ls_structure_factor_coef Fsqd
_refine_ls_weighting_details 'w=1/[\s^2^(Fo^2^)+(0.0383P)^2^+0.5487P] where P=(Fo^2^+2Fc^2^)/3'
_refine_ls_weighting_scheme calc
_refine_ls_wR_factor_gt 0.0674
_refine_ls_wR_factor_ref 0.0713
_reflns_Friedel_coverage 0.000
_reflns_number_gt 8242
_reflns_number_total 9672
_reflns_threshold_expression 'I > 2\s(I)'
_cod_data_source_file d1dt03095g2.cif
_cod_data_source_block ax1669_Tip2P2Br2_cmpd_RR_1
_cod_database_code 7708479
_shelx_shelxl_version_number 2014/7
_shelx_space_group_comment
;
The symmetry employed for this shelxl refinement is uniquely defined
by the following loop, which should always be used as a source of
symmetry information in preference to the above space-group names.
They are only intended as comments.
;
_shelx_estimated_absorpt_t_min 0.477
_shelx_estimated_absorpt_t_max 0.669

loop_
_space_group_symop_operation_xyz
'x, y, z'
'-x, -y, -z'

loop_
_atom_site_label
_atom_site_type_symbol
_atom_site_fract_x
_atom_site_fract_y
_atom_site_fract_z
_atom_site_U_iso_or_equiv
_atom_site_adp_type
_atom_site_occupancy
_atom_site_site_symmetry_order
_atom_site_calc_flag
_atom_site_refinement_flags_posn
_atom_site_refinement_flags_adp
_atom_site_refinement_flags_occupancy
_atom_site_disorder_assembly
_atom_site_disorder_group
P1 P -0.13245(4) 0.24809(3) 0.12034(3) 0.02173(7) Uani 1 1 d . . . . .
P2 P -0.01442(4) 0.29674(3) 0.27831(2) 0.02021(7) Uani 1 1 d . . . . .
Br1 Br 0.01057(2) 0.14189(2) 0.06454(2) 0.03399(5) Uani 1 1 d . . . . .
Br2 Br 0.19774(2) 0.37323(2) 0.25749(2) 0.03112(4) Uani 1 1 d . . . . .
C1A C -0.2591(11) 0.1503(12) 0.1644(10) 0.0219(15) Uani 0.628(10) 1 d . . P A 1
C2A C -0.4059(7) 0.1690(5) 0.1317(5) 0.0270(10) Uani 0.628(10) 1 d . . P A 1
C3A C -0.5125(5) 0.1060(5) 0.1672(4) 0.0330(10) Uani 0.628(10) 1 d . . P A 1
H3A H -0.6073 0.1222 0.1456 0.040 Uiso 0.628(10) 1 calc R U P A 1
C4A C -0.4863(5) 0.0228(4) 0.2311(4) 0.0339(9) Uani 0.628(10) 1 d . . P A 1
C5A C -0.3475(6) 0.0002(4) 0.2616(4) 0.0328(9) Uani 0.628(10) 1 d . . P A 1
H5A H -0.3282 -0.0590 0.3053 0.039 Uiso 0.628(10) 1 calc R U P A 1
C6A C -0.2344(7) 0.0608(7) 0.2310(6) 0.0223(10) Uani 0.628(10) 1 d . . P A 1
C7A C -0.4518(6) 0.2582(5) 0.0567(5) 0.0355(11) Uani 0.628(10) 1 d . . P A 1
H7A H -0.3680 0.2857 0.0288 0.043 Uiso 0.628(10) 1 calc R U P A 1
C8A C -0.5721(5) 0.2170(6) -0.0323(4) 0.0580(15) Uani 0.628(10) 1 d . . P A 1
H8A1 H -0.5458 0.1545 -0.0667 0.087 Uiso 0.628(10) 1 calc R U P A 1
H8A2 H -0.6579 0.1937 -0.0079 0.087 Uiso 0.628(10) 1 calc R U P A 1
H8A3 H -0.5901 0.2764 -0.0796 0.087 Uiso 0.628(10) 1 calc R U P A 1
C9A C -0.4911(11) 0.3559(6) 0.1113(9) 0.0402(14) Uani 0.628(10) 1 d . . P A 1
H9A1 H -0.4130 0.3818 0.1684 0.060 Uiso 0.628(10) 1 calc R U P A 1
H9A2 H -0.5089 0.4157 0.0644 0.060 Uiso 0.628(10) 1 calc R U P A 1
H9A3 H -0.5767 0.3330 0.1361 0.060 Uiso 0.628(10) 1 calc R U P A 1
C10A C -0.6031(6) -0.0436(4) 0.2708(5) 0.0569(13) Uani 0.628(10) 1 d . . P A 1
H10A H -0.5547 -0.0953 0.3195 0.068 Uiso 0.628(10) 1 calc R U P A 1
C11A C -0.6717(7) 0.0308(6) 0.3329(6) 0.0729(18) Uani 0.628(10) 1 d . . P A 1
H11A H -0.7465 -0.0134 0.3577 0.109 Uiso 0.628(10) 1 calc R U P A 1
H11B H -0.5997 0.0651 0.3903 0.109 Uiso 0.628(10) 1 calc R U P A 1
H11C H -0.7127 0.0883 0.2902 0.109 Uiso 0.628(10) 1 calc R U P A 1
C12A C -0.7044(12) -0.1185(12) 0.1836(10) 0.101(3) Uani 0.628(10) 1 d . . P A 1
H12A H -0.7790 -0.1607 0.2101 0.151 Uiso 0.628(10) 1 calc R U P A 1
H12B H -0.7474 -0.0721 0.1297 0.151 Uiso 0.628(10) 1 calc R U P A 1
H12C H -0.6500 -0.1692 0.1564 0.151 Uiso 0.628(10) 1 calc R U P A 1
C13A C -0.0908(7) 0.0243(6) 0.2687(5) 0.0272(11) Uani 0.628(10) 1 d . . P A 1
H13A H -0.0192 0.0797 0.2487 0.033 Uiso 0.628(10) 1 calc R U P A 1
C14A C -0.0861(8) -0.0908(6) 0.2138(6) 0.0418(12) Uani 0.628(10) 1 d . . P A 1
H14A H 0.0073 -0.1155 0.2378 0.063 Uiso 0.628(10) 1 calc R U P A 1
H14B H -0.1592 -0.1456 0.2291 0.063 Uiso 0.628(10) 1 calc R U P A 1
H14C H -0.1034 -0.0819 0.1406 0.063 Uiso 0.628(10) 1 calc R U P A 1
C15A C -0.0489(6) 0.0142(5) 0.3816(5) 0.0380(10) Uani 0.628(10) 1 d . . P A 1
H15A H 0.0457 -0.0099 0.4000 0.057 Uiso 0.628(10) 1 calc R U P A 1
H15B H -0.0477 0.0858 0.4150 0.057 Uiso 0.628(10) 1 calc R U P A 1
H15C H -0.1174 -0.0399 0.4032 0.057 Uiso 0.628(10) 1 calc R U P A 1
C1B C -0.2864(16) 0.1590(18) 0.1545(14) 0.017(2) Uani 0.372(10) 1 d . . P A 2
C2B C -0.2657(13) 0.0684(13) 0.2119(9) 0.0221(16) Uani 0.372(10) 1 d . . P A 2
C3B C -0.3868(9) 0.0133(6) 0.2369(6) 0.0258(14) Uani 0.372(10) 1 d . . P A 2
H3B H -0.3782 -0.0499 0.2768 0.031 Uiso 0.372(10) 1 calc R U P A 2
C4B C -0.5190(8) 0.0490(6) 0.2050(6) 0.0266(13) Uani 0.372(10) 1 d . . P A 2
C5B C -0.5306(7) 0.1380(7) 0.1469(6) 0.0257(13) Uani 0.372(10) 1 d . . P A 2
H5B H -0.6217 0.1614 0.1246 0.031 Uiso 0.372(10) 1 calc R U P A 2
C6B C -0.4153(10) 0.1978(7) 0.1178(8) 0.0201(14) Uani 0.372(10) 1 d . . P A 2
C7B C -0.1252(11) 0.0186(11) 0.2495(8) 0.0239(17) Uani 0.372(10) 1 d . . P A 2
H7B H -0.0464 0.0715 0.2352 0.029 Uiso 0.372(10) 1 calc R U P A 2
C8B C -0.0959(8) 0.0033(9) 0.3656(8) 0.0368(17) Uani 0.372(10) 1 d . . P A 2
H8B1 H -0.0956 0.0741 0.4003 0.055 Uiso 0.372(10) 1 calc R U P A 2
H8B2 H -0.1701 -0.0503 0.3813 0.055 Uiso 0.372(10) 1 calc R U P A 2
H8B3 H -0.0035 -0.0235 0.3884 0.055 Uiso 0.372(10) 1 calc R U P A 2
C9B C -0.1263(13) -0.0844(12) 0.1962(12) 0.049(3) Uani 0.372(10) 1 d . . P A 2
H9B1 H -0.0364 -0.1142 0.2213 0.073 Uiso 0.372(10) 1 calc R U P A 2
H9B2 H -0.2047 -0.1370 0.2073 0.073 Uiso 0.372(10) 1 calc R U P A 2
H9B3 H -0.1385 -0.0721 0.1238 0.073 Uiso 0.372(10) 1 calc R U P A 2
C10B C -0.6477(6) -0.0113(6) 0.2363(5) 0.0389(15) Uani 0.372(10) 1 d . . P A 2
H10B H -0.7340 0.0248 0.2073 0.047 Uiso 0.372(10) 1 calc R U P A 2
C11B C -0.6239(11) -0.0117(12) 0.3522(9) 0.079(3) Uani 0.372(10) 1 d . . P A 2
H11D H -0.6047 0.0643 0.3798 0.119 Uiso 0.372(10) 1 calc R U P A 2
H11E H -0.7089 -0.0482 0.3708 0.119 Uiso 0.372(10) 1 calc R U P A 2
H11F H -0.5430 -0.0515 0.3798 0.119 Uiso 0.372(10) 1 calc R U P A 2
C12B C -0.671(2) -0.117(2) 0.2127(18) 0.101(3) Uani 0.372(10) 1 d . . P A 2
H12D H -0.7555 -0.1495 0.2353 0.151 Uiso 0.372(10) 1 calc R U P A 2
H12E H -0.6874 -0.1284 0.1393 0.151 Uiso 0.372(10) 1 calc R U P A 2
H12F H -0.5893 -0.1531 0.2457 0.151 Uiso 0.372(10) 1 calc R U P A 2
C13B C -0.4388(11) 0.2984(7) 0.0601(9) 0.0348(19) Uani 0.372(10) 1 d . . P A 2
H13B H -0.3454 0.3315 0.0483 0.042 Uiso 0.372(10) 1 calc R U P A 2
C14B C -0.5380(15) 0.2660(11) -0.0442(7) 0.075(4) Uani 0.372(10) 1 d . . P A 2
H14D H -0.5540 0.3323 -0.0828 0.113 Uiso 0.372(10) 1 calc R U P A 2
H14E H -0.4940 0.2158 -0.0810 0.113 Uiso 0.372(10) 1 calc R U P A 2
H14F H -0.6287 0.2293 -0.0347 0.113 Uiso 0.372(10) 1 calc R U P A 2
C15B C -0.498(2) 0.3858(10) 0.1148(17) 0.043(2) Uani 0.372(10) 1 d . . P A 2
H15D H -0.5108 0.4499 0.0726 0.065 Uiso 0.372(10) 1 calc R U P A 2
H15E H -0.5891 0.3552 0.1280 0.065 Uiso 0.372(10) 1 calc R U P A 2
H15F H -0.4312 0.4083 0.1790 0.065 Uiso 0.372(10) 1 calc R U P A 2
C16 C -0.11509(13) 0.41272(10) 0.29128(10) 0.0197(2) Uani 1 1 d . . . . .
C17 C -0.12601(13) 0.50633(11) 0.23054(10) 0.0205(2) Uani 1 1 d . . . . .
C18 C -0.20582(14) 0.58695(11) 0.25262(10) 0.0229(2) Uani 1 1 d . . . . .
H18 H -0.2119 0.6501 0.2125 0.027 Uiso 1 1 calc R U . . .
C19 C -0.27687(14) 0.57907(11) 0.33066(10) 0.0238(3) Uani 1 1 d . . . . .
C20 C -0.26636(15) 0.48683(12) 0.38854(11) 0.0256(3) Uani 1 1 d . . . . .
H20 H -0.3147 0.4801 0.4421 0.031 Uiso 1 1 calc R U . . .
C21 C -0.18763(15) 0.40360(11) 0.37132(10) 0.0231(2) Uani 1 1 d . . . . .
C22 C -0.05596(15) 0.52703(11) 0.14155(10) 0.0241(3) Uani 1 1 d . . . . .
H22 H -0.0112 0.4600 0.1295 0.029 Uiso 1 1 calc R U . . .
C23 C -0.16455(19) 0.54637(15) 0.04496(12) 0.0350(3) Uani 1 1 d . . . . .
H23A H -0.2381 0.4830 0.0300 0.053 Uiso 1 1 calc R U . . .
H23B H -0.1170 0.5555 -0.0114 0.053 Uiso 1 1 calc R U . . .
H23C H -0.2080 0.6130 0.0545 0.053 Uiso 1 1 calc R U . . .
C24 C 0.06074(18) 0.62487(12) 0.16518(13) 0.0341(3) Uani 1 1 d . . . . .
H24A H 0.0190 0.6918 0.1767 0.051 Uiso 1 1 calc R U . . .
H24B H 0.1067 0.6347 0.1081 0.051 Uiso 1 1 calc R U . . .
H24C H 0.1311 0.6108 0.2259 0.051 Uiso 1 1 calc R U . . .
C25 C -0.36492(16) 0.66827(12) 0.34984(12) 0.0288(3) Uani 1 1 d . . . . .
H25 H -0.3579 0.7256 0.2987 0.035 Uiso 1 1 calc R U . . .
C26 C -0.3087(2) 0.72381(16) 0.45354(14) 0.0472(4) Uani 1 1 d . . . . .
H26A H -0.3178 0.6702 0.5055 0.071 Uiso 1 1 calc R U . . .
H26B H -0.3632 0.7846 0.4612 0.071 Uiso 1 1 calc R U . . .
H26C H -0.2087 0.7525 0.4610 0.071 Uiso 1 1 calc R U . . .
C27 C -0.5210(2) 0.62224(18) 0.33453(19) 0.0521(5) Uani 1 1 d . . . . .
H27A H -0.5556 0.5906 0.2657 0.078 Uiso 1 1 calc R U . . .
H27B H -0.5763 0.6817 0.3449 0.078 Uiso 1 1 calc R U . . .
H27C H -0.5312 0.5650 0.3831 0.078 Uiso 1 1 calc R U . . .
C28 C -0.18617(18) 0.30605(12) 0.44002(12) 0.0309(3) Uani 1 1 d . . . . .
H28 H -0.1264 0.2534 0.4183 0.037 Uiso 1 1 calc R U . . .
C29 C -0.1201(2) 0.34145(17) 0.55050(14) 0.0466(4) Uani 1 1 d . . . . .
H29A H -0.1794 0.3904 0.5748 0.070 Uiso 1 1 calc R U . . .
H29B H -0.0250 0.3804 0.5556 0.070 Uiso 1 1 calc R U . . .
H29C H -0.1137 0.2762 0.5917 0.070 Uiso 1 1 calc R U . . .
C30 C -0.3346(2) 0.24593(16) 0.42945(15) 0.0486(5) Uani 1 1 d . . . . .
H30A H -0.3935 0.2937 0.4556 0.073 Uiso 1 1 calc R U . . .
H30B H -0.3294 0.1786 0.4679 0.073 Uiso 1 1 calc R U . . .
H30C H -0.3764 0.2267 0.3581 0.073 Uiso 1 1 calc R U . . .

loop_
_atom_site_aniso_label
_atom_site_aniso_U_11
_atom_site_aniso_U_22
_atom_site_aniso_U_33
_atom_site_aniso_U_23
_atom_site_aniso_U_13
_atom_site_aniso_U_12
P1 0.02167(15) 0.02400(16) 0.02030(15) -0.00159(12) 0.00545(12) 0.00484(12)
P2 0.01993(15) 0.02113(15) 0.02057(15) 0.00035(11) 0.00643(12) 0.00299(12)
Br1 0.04060(9) 0.03550(8) 0.03213(8) -0.00405(6) 0.01739(6) 0.01310(6)
Br2 0.01931(7) 0.03935(9) 0.03504(8) 0.00338(6) 0.00794(5) 0.00108(5)
C1A 0.008(3) 0.032(2) 0.023(3) -0.0075(18) -0.002(2) 0.005(2)
C2A 0.0277(17) 0.032(3) 0.0194(19) 0.0029(17) -0.0005(13) 0.0084(19)
C3A 0.0182(16) 0.042(3) 0.035(2) 0.001(2) -0.0022(15) 0.0038(17)
C4A 0.025(3) 0.028(2) 0.046(2) -0.0030(16) 0.0082(16) -0.0063(14)
C5A 0.032(3) 0.0231(16) 0.043(3) 0.0004(15) 0.0084(18) 0.0012(15)
C6A 0.024(3) 0.0171(15) 0.023(3) -0.0023(16) 0.0013(18) -0.0005(19)
C7A 0.0203(15) 0.051(3) 0.0357(17) 0.002(3) 0.0049(11) 0.007(2)
C8A 0.039(2) 0.100(5) 0.030(2) -0.012(2) -0.0118(15) 0.029(2)
C9A 0.0300(18) 0.040(4) 0.048(2) 0.004(3) 0.0004(15) 0.007(3)
C10A 0.035(2) 0.046(2) 0.090(4) 0.011(2) 0.022(2) -0.0118(17)
C11A 0.052(3) 0.087(4) 0.085(4) -0.007(3) 0.039(3) -0.017(3)
C12A 0.067(6) 0.098(2) 0.119(8) -0.040(5) 0.021(4) -0.069(4)
C13A 0.030(3) 0.0199(16) 0.028(3) -0.0030(16) -0.0014(18) 0.0054(18)
C14A 0.048(3) 0.0203(18) 0.060(3) -0.0042(17) 0.014(2) 0.014(2)
C15A 0.042(3) 0.0367(19) 0.035(2) 0.0088(15) 0.006(2) 0.007(2)
C1B 0.007(5) 0.025(3) 0.017(3) -0.003(2) -0.001(4) 0.002(4)
C2B 0.016(4) 0.028(3) 0.020(4) -0.004(3) -0.002(3) 0.005(3)
C3B 0.025(4) 0.019(2) 0.032(3) 0.0079(19) 0.002(2) 0.000(2)
C4B 0.018(3) 0.025(3) 0.034(3) 0.008(2) -0.002(2) 0.0050(19)
C5B 0.014(2) 0.034(3) 0.025(3) 0.013(2) -0.0061(17) 0.003(2)
C6B 0.013(2) 0.024(4) 0.022(3) 0.012(2) 0.0003(19) 0.006(2)
C7B 0.028(5) 0.021(2) 0.019(4) 0.002(2) 0.002(3) -0.005(3)
C8B 0.024(3) 0.037(3) 0.047(4) 0.016(3) 0.001(3) 0.003(3)
C9B 0.047(6) 0.026(3) 0.085(7) 0.015(4) 0.030(5) 0.023(4)
C10B 0.020(2) 0.036(3) 0.059(3) 0.016(2) 0.005(2) -0.0015(19)
C11B 0.049(5) 0.115(10) 0.080(6) 0.028(6) 0.039(5) -0.011(5)
C12B 0.067(6) 0.098(2) 0.119(8) -0.040(5) 0.021(4) -0.069(4)
C13B 0.022(3) 0.040(4) 0.041(4) 0.021(4) 0.002(2) 0.007(3)
C14B 0.109(9) 0.095(8) 0.039(3) 0.015(5) 0.025(5) 0.067(7)
C15B 0.046(4) 0.032(5) 0.047(4) 0.000(5) 0.002(3) 0.006(5)
C16 0.0198(6) 0.0187(5) 0.0214(6) -0.0031(4) 0.0073(4) 0.0007(4)
C17 0.0199(6) 0.0217(6) 0.0211(6) -0.0011(4) 0.0077(4) 0.0012(4)
C18 0.0241(6) 0.0208(6) 0.0253(6) -0.0004(5) 0.0091(5) 0.0023(5)
C19 0.0216(6) 0.0242(6) 0.0270(6) -0.0056(5) 0.0096(5) 0.0017(5)
C20 0.0270(6) 0.0264(6) 0.0268(6) -0.0025(5) 0.0145(5) 0.0010(5)
C21 0.0256(6) 0.0219(6) 0.0233(6) -0.0018(5) 0.0106(5) -0.0009(5)
C22 0.0277(6) 0.0237(6) 0.0253(6) 0.0029(5) 0.0142(5) 0.0056(5)
C23 0.0422(9) 0.0433(9) 0.0259(7) 0.0083(6) 0.0145(6) 0.0177(7)
C24 0.0379(8) 0.0251(7) 0.0454(9) 0.0026(6) 0.0243(7) -0.0001(6)
C25 0.0298(7) 0.0275(7) 0.0334(7) -0.0024(6) 0.0142(6) 0.0078(5)
C26 0.0642(12) 0.0398(9) 0.0410(9) -0.0106(8) 0.0133(9) 0.0195(9)
C27 0.0310(9) 0.0496(11) 0.0812(15) -0.0039(10) 0.0218(9) 0.0101(8)
C28 0.0416(8) 0.0248(7) 0.0327(7) 0.0044(6) 0.0218(6) 0.0047(6)
C29 0.0469(10) 0.0493(11) 0.0383(9) 0.0148(8) 0.0024(8) -0.0036(8)
C30 0.0605(12) 0.0380(9) 0.0424(10) 0.0020(7) 0.0143(9) -0.0202(9)

loop_
_atom_type_symbol
_atom_type_description
_atom_type_scat_dispersion_real
_atom_type_scat_dispersion_imag
_atom_type_scat_source
C C 0.0033 0.0016 'International Tables Vol C Tables 4.2.6.8 and 6.1.1.4'
H H 0.0000 0.0000 'International Tables Vol C Tables 4.2.6.8 and 6.1.1.4'
P P 0.1023 0.0942 'International Tables Vol C Tables 4.2.6.8 and 6.1.1.4'
Br Br -0.2901 2.4595 'International Tables Vol C Tables 4.2.6.8 and 6.1.1.4'

loop_
_geom_angle_atom_site_label_1
_geom_angle_atom_site_label_2
_geom_angle_atom_site_label_3
_geom_angle
_geom_angle_site_symmetry_1
_geom_angle_site_symmetry_3
_geom_angle_publ_flag
C1A P1 P2 92.1(4) . . ?
C1B P1 P2 97.0(6) . . ?
C1A P1 Br1 104.2(4) . . ?
C1B P1 Br1 110.2(6) . . ?
P2 P1 Br1 103.243(19) . . ?
C16 P2 P1 95.00(4) . . ?
C16 P2 Br2 105.73(4) . . ?
P1 P2 Br2 103.017(18) . . ?
C6A C1A C2A 115.1(10) . . ?
C6A C1A P1 129.6(7) . . ?
C2A C1A P1 115.2(8) . . ?
C3A C2A C1A 121.0(7) . . ?
C3A C2A C7A 117.1(5) . . ?
C1A C2A C7A 121.9(8) . . ?
C4A C3A C2A 122.7(4) . . ?
C4A C3A H3A 118.7 . . ?
C2A C3A H3A 118.7 . . ?
C3A C4A C5A 117.9(4) . . ?
C3A C4A C10A 122.1(4) . . ?
C5A C4A C10A 120.0(5) . . ?
C4A C5A C6A 122.9(4) . . ?
C4A C5A H5A 118.6 . . ?
C6A C5A H5A 118.6 . . ?
C5A C6A C1A 120.3(6) . . ?
C5A C6A C13A 116.4(6) . . ?
C1A C6A C13A 123.2(8) . . ?
C8A C7A C9A 110.1(6) . . ?
C8A C7A C2A 114.0(4) . . ?
C9A C7A C2A 110.5(6) . . ?
C8A C7A H7A 107.3 . . ?
C9A C7A H7A 107.3 . . ?
C2A C7A H7A 107.3 . . ?
C7A C8A H8A1 109.5 . . ?
C7A C8A H8A2 109.5 . . ?
H8A1 C8A H8A2 109.5 . . ?
C7A C8A H8A3 109.5 . . ?
H8A1 C8A H8A3 109.5 . . ?
H8A2 C8A H8A3 109.5 . . ?
C7A C9A H9A1 109.5 . . ?
C7A C9A H9A2 109.5 . . ?
H9A1 C9A H9A2 109.5 . . ?
C7A C9A H9A3 109.5 . . ?
H9A1 C9A H9A3 109.5 . . ?
H9A2 C9A H9A3 109.5 . . ?
C4A C10A C11A 110.7(4) . . ?
C4A C10A C12A 110.3(6) . . ?
C11A C10A C12A 117.4(8) . . ?
C4A C10A H10A 105.8 . . ?
C11A C10A H10A 105.8 . . ?
C12A C10A H10A 105.8 . . ?
C10A C11A H11A 109.5 . . ?
C10A C11A H11B 109.5 . . ?
H11A C11A H11B 109.5 . . ?
C10A C11A H11C 109.5 . . ?
H11A C11A H11C 109.5 . . ?
H11B C11A H11C 109.5 . . ?
C10A C12A H12A 109.5 . . ?
C10A C12A H12B 109.5 . . ?
H12A C12A H12B 109.5 . . ?
C10A C12A H12C 109.5 . . ?
H12A C12A H12C 109.5 . . ?
H12B C12A H12C 109.5 . . ?
C6A C13A C15A 114.5(7) . . ?
C6A C13A C14A 108.7(5) . . ?
C15A C13A C14A 109.7(6) . . ?
C6A C13A H13A 107.9 . . ?
C15A C13A H13A 107.9 . . ?
C14A C13A H13A 107.9 . . ?
C13A C14A H14A 109.5 . . ?
C13A C14A H14B 109.5 . . ?
H14A C14A H14B 109.5 . . ?
C13A C14A H14C 109.5 . . ?
H14A C14A H14C 109.5 . . ?
H14B C14A H14C 109.5 . . ?
C13A C15A H15A 109.5 . . ?
C13A C15A H15B 109.5 . . ?
H15A C15A H15B 109.5 . . ?
C13A C15A H15C 109.5 . . ?
H15A C15A H15C 109.5 . . ?
H15B C15A H15C 109.5 . . ?
C2B C1B C6B 125.8(15) . . ?
C2B C1B P1 121.4(11) . . ?
C6B C1B P1 112.8(13) . . ?
C1B C2B C3B 115.8(11) . . ?
C1B C2B C7B 127.5(13) . . ?
C3B C2B C7B 116.7(10) . . ?
C4B C3B C2B 121.6(7) . . ?
C4B C3B H3B 119.2 . . ?
C2B C3B H3B 119.2 . . ?
C5B C4B C3B 118.8(7) . . ?
C5B C4B C10B 121.2(7) . . ?
C3B C4B C10B 120.0(6) . . ?
C4B C5B C6B 123.5(6) . . ?
C4B C5B H5B 118.3 . . ?
C6B C5B H5B 118.3 . . ?
C1B C6B C5B 114.4(10) . . ?
C1B C6B C13B 126.6(12) . . ?
C5B C6B C13B 118.7(7) . . ?
C9B C7B C2B 111.0(8) . . ?
C9B C7B C8B 110.8(10) . . ?
C2B C7B C8B 110.9(11) . . ?
C9B C7B H7B 108.0 . . ?
C2B C7B H7B 108.0 . . ?
C8B C7B H7B 108.0 . . ?
C7B C8B H8B1 109.5 . . ?
C7B C8B H8B2 109.5 . . ?
H8B1 C8B H8B2 109.5 . . ?
C7B C8B H8B3 109.5 . . ?
H8B1 C8B H8B3 109.5 . . ?
H8B2 C8B H8B3 109.5 . . ?
C7B C9B H9B1 109.5 . . ?
C7B C9B H9B2 109.5 . . ?
H9B1 C9B H9B2 109.5 . . ?
C7B C9B H9B3 109.5 . . ?
H9B1 C9B H9B3 109.5 . . ?
H9B2 C9B H9B3 109.5 . . ?
C12B C10B C4B 114.8(13) . . ?
C12B C10B C11B 101.4(15) . . ?
C4B C10B C11B 110.7(6) . . ?
C12B C10B H10B 109.9 . . ?
C4B C10B H10B 109.9 . . ?
C11B C10B H10B 109.9 . . ?
C10B C11B H11D 109.5 . . ?
C10B C11B H11E 109.5 . . ?
H11D C11B H11E 109.5 . . ?
C10B C11B H11F 109.5 . . ?
H11D C11B H11F 109.5 . . ?
H11E C11B H11F 109.5 . . ?
C10B C12B H12D 109.5 . . ?
C10B C12B H12E 109.5 . . ?
H12D C12B H12E 109.5 . . ?
C10B C12B H12F 109.5 . . ?
H12D C12B H12F 109.5 . . ?
H12E C12B H12F 109.5 . . ?
C6B C13B C15B 113.7(11) . . ?
C6B C13B C14B 109.0(7) . . ?
C15B C13B C14B 110.6(11) . . ?
C6B C13B H13B 107.8 . . ?
C15B C13B H13B 107.8 . . ?
C14B C13B H13B 107.8 . . ?
C13B C14B H14D 109.5 . . ?
C13B C14B H14E 109.5 . . ?
H14D C14B H14E 109.5 . . ?
C13B C14B H14F 109.5 . . ?
H14D C14B H14F 109.5 . . ?
H14E C14B H14F 109.5 . . ?
C13B C15B H15D 109.5 . . ?
C13B C15B H15E 109.5 . . ?
H15D C15B H15E 109.5 . . ?
C13B C15B H15F 109.5 . . ?
H15D C15B H15F 109.5 . . ?
H15E C15B H15F 109.5 . . ?
C17 C16 C21 118.97(12) . . ?
C17 C16 P2 126.76(10) . . ?
C21 C16 P2 114.27(10) . . ?
C18 C17 C16 118.68(12) . . ?
C18 C17 C22 116.27(12) . . ?
C16 C17 C22 125.04(11) . . ?
C19 C18 C17 122.87(13) . . ?
C19 C18 H18 118.6 . . ?
C17 C18 H18 118.6 . . ?
C20 C19 C18 117.76(12) . . ?
C20 C19 C25 121.64(12) . . ?
C18 C19 C25 120.59(13) . . ?
C19 C20 C21 122.47(12) . . ?
C19 C20 H20 118.8 . . ?
C21 C20 H20 118.8 . . ?
C20 C21 C16 119.25(12) . . ?
C20 C21 C28 117.07(12) . . ?
C16 C21 C28 123.67(12) . . ?
C17 C22 C24 110.95(12) . . ?
C17 C22 C23 111.56(12) . . ?
C24 C22 C23 110.07(13) . . ?
C17 C22 H22 108.0 . . ?
C24 C22 H22 108.0 . . ?
C23 C22 H22 108.0 . . ?
C22 C23 H23A 109.5 . . ?
C22 C23 H23B 109.5 . . ?
H23A C23 H23B 109.5 . . ?
C22 C23 H23C 109.5 . . ?
H23A C23 H23C 109.5 . . ?
H23B C23 H23C 109.5 . . ?
C22 C24 H24A 109.5 . . ?
C22 C24 H24B 109.5 . . ?
H24A C24 H24B 109.5 . . ?
C22 C24 H24C 109.5 . . ?
H24A C24 H24C 109.5 . . ?
H24B C24 H24C 109.5 . . ?
C26 C25 C19 111.76(13) . . ?
C26 C25 C27 111.41(15) . . ?
C19 C25 C27 110.83(13) . . ?
C26 C25 H25 107.5 . . ?
C19 C25 H25 107.5 . . ?
C27 C25 H25 107.5 . . ?
C25 C26 H26A 109.5 . . ?
C25 C26 H26B 109.5 . . ?
H26A C26 H26B 109.5 . . ?
C25 C26 H26C 109.5 . . ?
H26A C26 H26C 109.5 . . ?
H26B C26 H26C 109.5 . . ?
C25 C27 H27A 109.5 . . ?
C25 C27 H27B 109.5 . . ?
H27A C27 H27B 109.5 . . ?
C25 C27 H27C 109.5 . . ?
H27A C27 H27C 109.5 . . ?
H27B C27 H27C 109.5 . . ?
C30 C28 C21 111.01(14) . . ?
C30 C28 C29 110.73(14) . . ?
C21 C28 C29 111.61(13) . . ?
C30 C28 H28 107.8 . . ?
C21 C28 H28 107.8 . . ?
C29 C28 H28 107.8 . . ?
C28 C29 H29A 109.5 . . ?
C28 C29 H29B 109.5 . . ?
H29A C29 H29B 109.5 . . ?
C28 C29 H29C 109.5 . . ?
H29A C29 H29C 109.5 . . ?
H29B C29 H29C 109.5 . . ?
C28 C30 H30A 109.5 . . ?
C28 C30 H30B 109.5 . . ?
H30A C30 H30B 109.5 . . ?
C28 C30 H30C 109.5 . . ?
H30A C30 H30C 109.5 . . ?
H30B C30 H30C 109.5 . . ?

loop_
_geom_bond_atom_site_label_1
_geom_bond_atom_site_label_2
_geom_bond_distance
_geom_bond_site_symmetry_2
_geom_bond_publ_flag
P1 C1A 1.821(14) . ?
P1 C1B 1.90(2) . ?
P1 P2 2.2382(6) . ?
P1 Br1 2.2512(4) . ?
P2 C16 1.8431(13) . ?
P2 Br2 2.2478(5) . ?
C1A C6A 1.436(13) . ?
C1A C2A 1.447(9) . ?
C2A C3A 1.397(8) . ?
C2A C7A 1.538(7) . ?
C3A C4A 1.355(5) . ?
C3A H3A 0.9500 . ?
C4A C5A 1.385(5) . ?
C4A C10A 1.522(6) . ?
C5A C6A 1.400(11) . ?
C5A H5A 0.9500 . ?
C6A C13A 1.501(9) . ?
C7A C8A 1.522(8) . ?
C7A C9A 1.529(9) . ?
C7A H7A 1.0000 . ?
C8A H8A1 0.9800 . ?
C8A H8A2 0.9800 . ?
C8A H8A3 0.9800 . ?
C9A H9A1 0.9800 . ?
C9A H9A2 0.9800 . ?
C9A H9A3 0.9800 . ?
C10A C11A 1.537(8) . ?
C10A C12A 1.571(10) . ?
C10A H10A 1.0000 . ?
C11A H11A 0.9800 . ?
C11A H11B 0.9800 . ?
C11A H11C 0.9800 . ?
C12A H12A 0.9800 . ?
C12A H12B 0.9800 . ?
C12A H12C 0.9800 . ?
C13A C15A 1.509(8) . ?
C13A C14A 1.596(11) . ?
C13A H13A 1.0000 . ?
C14A H14A 0.9800 . ?
C14A H14B 0.9800 . ?
C14A H14C 0.9800 . ?
C15A H15A 0.9800 . ?
C15A H15B 0.9800 . ?
C15A H15C 0.9800 . ?
C1B C2B 1.37(2) . ?
C1B C6B 1.384(15) . ?
C2B C3B 1.401(18) . ?
C2B C7B 1.548(16) . ?
C3B C4B 1.387(8) . ?
C3B H3B 0.9500 . ?
C4B C5B 1.354(7) . ?
C4B C10B 1.526(9) . ?
C5B C6B 1.403(13) . ?
C5B H5B 0.9500 . ?
C6B C13B 1.480(10) . ?
C7B C9B 1.44(2) . ?
C7B C8B 1.558(14) . ?
C7B H7B 1.0000 . ?
C8B H8B1 0.9800 . ?
C8B H8B2 0.9800 . ?
C8B H8B3 0.9800 . ?
C9B H9B1 0.9800 . ?
C9B H9B2 0.9800 . ?
C9B H9B3 0.9800 . ?
C10B C12B 1.31(3) . ?
C10B C11B 1.541(14) . ?
C10B H10B 1.0000 . ?
C11B H11D 0.9800 . ?
C11B H11E 0.9800 . ?
C11B H11F 0.9800 . ?
C12B H12D 0.9800 . ?
C12B H12E 0.9800 . ?
C12B H12F 0.9800 . ?
C13B C15B 1.529(18) . ?
C13B C14B 1.547(16) . ?
C13B H13B 1.0000 . ?
C14B H14D 0.9800 . ?
C14B H14E 0.9800 . ?
C14B H14F 0.9800 . ?
C15B H15D 0.9800 . ?
C15B H15E 0.9800 . ?
C15B H15F 0.9800 . ?
C16 C17 1.4192(18) . ?
C16 C21 1.4215(18) . ?
C17 C18 1.3931(18) . ?
C17 C22 1.5249(18) . ?
C18 C19 1.3877(18) . ?
C18 H18 0.9500 . ?
C19 C20 1.383(2) . ?
C19 C25 1.5175(19) . ?
C20 C21 1.3905(19) . ?
C20 H20 0.9500 . ?
C21 C28 1.523(2) . ?
C22 C24 1.532(2) . ?
C22 C23 1.533(2) . ?
C22 H22 1.0000 . ?
C23 H23A 0.9800 . ?
C23 H23B 0.9800 . ?
C23 H23C 0.9800 . ?
C24 H24A 0.9800 . ?
C24 H24B 0.9800 . ?
C24 H24C 0.9800 . ?
C25 C26 1.517(2) . ?
C25 C27 1.528(2) . ?
C25 H25 1.0000 . ?
C26 H26A 0.9800 . ?
C26 H26B 0.9800 . ?
C26 H26C 0.9800 . ?
C27 H27A 0.9800 . ?
C27 H27B 0.9800 . ?
C27 H27C 0.9800 . ?
C28 C30 1.522(2) . ?
C28 C29 1.533(2) . ?
C28 H28 1.0000 . ?
C29 H29A 0.9800 . ?
C29 H29B 0.9800 . ?
C29 H29C 0.9800 . ?
C30 H30A 0.9800 . ?
C30 H30B 0.9800 . ?
C30 H30C 0.9800 . ?

loop_
_geom_torsion_atom_site_label_1
_geom_torsion_atom_site_label_2
_geom_torsion_atom_site_label_3
_geom_torsion_atom_site_label_4
_geom_torsion
_geom_torsion_site_symmetry_1
_geom_torsion_site_symmetry_2
_geom_torsion_site_symmetry_3
_geom_torsion_site_symmetry_4
_geom_torsion_publ_flag
P2 P1 C1A C6A -54.2(12) . . . . ?
Br1 P1 C1A C6A 50.0(12) . . . . ?
P2 P1 C1A C2A 122.1(8) . . . . ?
Br1 P1 C1A C2A -133.6(8) . . . . ?
C6A C1A C2A C3A 2.5(14) . . . . ?
P1 C1A C2A C3A -174.4(6) . . . . ?
C6A C1A C2A C7A -177.4(8) . . . . ?
P1 C1A C2A C7A 5.7(12) . . . . ?
C1A C2A C3A C4A -1.9(10) . . . . ?
C7A C2A C3A C4A 178.0(5) . . . . ?
C2A C3A C4A C5A -0.1(7) . . . . ?
C2A C3A C4A C10A 178.8(5) . . . . ?
C3A C4A C5A C6A 1.3(8) . . . . ?
C10A C4A C5A C6A -177.5(5) . . . . ?
C4A C5A C6A C1A -0.6(12) . . . . ?
C4A C5A C6A C13A -178.6(6) . . . . ?
C2A C1A C6A C5A -1.3(15) . . . . ?
P1 C1A C6A C5A 175.0(8) . . . . ?
C2A C1A C6A C13A 176.5(8) . . . . ?
P1 C1A C6A C13A -7.1(17) . . . . ?
C3A C2A C7A C8A -50.8(7) . . . . ?
C1A C2A C7A C8A 129.1(8) . . . . ?
C3A C2A C7A C9A 73.9(8) . . . . ?
C1A C2A C7A C9A -106.2(9) . . . . ?
C3A C4A C10A C11A -61.7(7) . . . . ?
C5A C4A C10A C11A 117.1(6) . . . . ?
C3A C4A C10A C12A 69.9(9) . . . . ?
C5A C4A C10A C12A -111.3(9) . . . . ?
C5A C6A C13A C15A -52.9(9) . . . . ?
C1A C6A C13A C15A 129.2(10) . . . . ?
C5A C6A C13A C14A 70.2(9) . . . . ?
C1A C6A C13A C14A -107.7(10) . . . . ?
P2 P1 C1B C2B -60.0(17) . . . . ?
Br1 P1 C1B C2B 46.9(18) . . . . ?
P2 P1 C1B C6B 118.5(13) . . . . ?
Br1 P1 C1B C6B -134.6(12) . . . . ?
C6B C1B C2B C3B -2(3) . . . . ?
P1 C1B C2B C3B 176.3(11) . . . . ?
C6B C1B C2B C7B 176.4(15) . . . . ?
P1 C1B C2B C7B -5(3) . . . . ?
C1B C2B C3B C4B 0.2(19) . . . . ?
C7B C2B C3B C4B -178.3(9) . . . . ?
C2B C3B C4B C5B 1.1(13) . . . . ?
C2B C3B C4B C10B -178.3(9) . . . . ?
C3B C4B C5B C6B -0.8(12) . . . . ?
C10B C4B C5B C6B 178.6(8) . . . . ?
C2B C1B C6B C5B 2(3) . . . . ?
P1 C1B C6B C5B -176.2(9) . . . . ?
C2B C1B C6B C13B 176.8(16) . . . . ?
P1 C1B C6B C13B -2(2) . . . . ?
C4B C5B C6B C1B -0.7(16) . . . . ?
C4B C5B C6B C13B -175.8(9) . . . . ?
C1B C2B C7B C9B -108.4(18) . . . . ?
C3B C2B C7B C9B 69.9(15) . . . . ?
C1B C2B C7B C8B 127.9(17) . . . . ?
C3B C2B C7B C8B -53.8(14) . . . . ?
C5B C4B C10B C12B 124.9(14) . . . . ?
C3B C4B C10B C12B -55.7(15) . . . . ?
C5B C4B C10B C11B -121.1(10) . . . . ?
C3B C4B C10B C11B 58.3(11) . . . . ?
C1B C6B C13B C15B -115.9(17) . . . . ?
C5B C6B C13B C15B 58.4(16) . . . . ?
C1B C6B C13B C14B 120.2(15) . . . . ?
C5B C6B C13B C14B -65.5(13) . . . . ?
P1 P2 C16 C17 -59.56(11) . . . . ?
Br2 P2 C16 C17 45.48(12) . . . . ?
P1 P2 C16 C21 120.33(9) . . . . ?
Br2 P2 C16 C21 -134.63(9) . . . . ?
C21 C16 C17 C18 1.01(19) . . . . ?
P2 C16 C17 C18 -179.11(10) . . . . ?
C21 C16 C17 C22 -179.27(12) . . . . ?
P2 C16 C17 C22 0.61(19) . . . . ?
C16 C17 C18 C19 -0.9(2) . . . . ?
C22 C17 C18 C19 179.34(12) . . . . ?
C17 C18 C19 C20 0.3(2) . . . . ?
C17 C18 C19 C25 -178.65(13) . . . . ?
C18 C19 C20 C21 0.3(2) . . . . ?
C25 C19 C20 C21 179.19(13) . . . . ?
C19 C20 C21 C16 -0.1(2) . . . . ?
C19 C20 C21 C28 -179.43(13) . . . . ?
C17 C16 C21 C20 -0.50(19) . . . . ?
P2 C16 C21 C20 179.60(10) . . . . ?
C17 C16 C21 C28 178.73(13) . . . . ?
P2 C16 C21 C28 -1.17(18) . . . . ?
C18 C17 C22 C24 67.64(16) . . . . ?
C16 C17 C22 C24 -112.08(15) . . . . ?
C18 C17 C22 C23 -55.49(16) . . . . ?
C16 C17 C22 C23 124.79(14) . . . . ?
C20 C19 C25 C26 62.98(19) . . . . ?
C18 C19 C25 C26 -118.13(16) . . . . ?
C20 C19 C25 C27 -61.9(2) . . . . ?
C18 C19 C25 C27 116.94(17) . . . . ?
C20 C21 C28 C30 61.80(18) . . . . ?
C16 C21 C28 C30 -117.45(16) . . . . ?
C20 C21 C28 C29 -62.25(19) . . . . ?
C16 C21 C28 C29 118.50(16) . . . . ?
